data_4075697
loop_
_publ_author_name
'Tejel, Cristina'
'Ciriano, Miguel A.'
'Jim\'enez, Sonia'
'Oro, Luis A.'
'Graiff, Claudia'
'Tiripicchio, Antonio'

_publ_section_title
;
 Reactions of Phosphine Ligands with Iridium Complexes Leading to
 C(sp3)&#x2212;H Bond Activation
;
_journal_issue 6
_journal_name_full Organometallics
_journal_page_first 1105
_journal_paper_doi 10.1021/om049142i
_journal_volume 24
_journal_year 2005
_chemical_formula_sum 'C44 H38 Cl Ir N4 P2'
_chemical_formula_weight 912.37
_chemical_name_systematic
;
 ?
;
_space_group_IT_number 14
_symmetry_cell_setting monoclinic
_symmetry_space_group_name_Hall '-P 2ybc'
_symmetry_space_group_name_H-M 'P 1 21/c 1'
_atom_sites_solution_hydrogens geom
_atom_sites_solution_primary direct
_atom_sites_solution_secondary difmap
_audit_creation_method SHELXL-97
_cell_angle_alpha 90.00
_cell_angle_beta 97.56(3)
_cell_angle_gamma 90.00
_cell_formula_units_Z 4
_cell_length_a 10.284(4)
_cell_length_b 23.343(5)
_cell_length_c 16.066(3)
_cell_measurement_reflns_used 24
_cell_measurement_temperature 293(2)
_cell_measurement_theta_max 20
_cell_measurement_theta_min 10
_cell_volume 3823.3(19)
_computing_structure_refinement 'SHELXL-97 (Sheldrick, 1997)'
_diffrn_ambient_temperature 293(2)
_diffrn_measured_fraction_theta_full 0.996
_diffrn_measured_fraction_theta_max 0.996
_diffrn_measurement_device_type 'Philips PW 1100'
_diffrn_measurement_method '\q/2\q scan'
_diffrn_radiation_monochromator graphite
_diffrn_radiation_source 'fine-focus sealed tube'
_diffrn_radiation_type MoK\a
_diffrn_radiation_wavelength 0.71073
_diffrn_reflns_av_R_equivalents 0.0894
_diffrn_reflns_av_sigmaI/netI 0.2402
_diffrn_reflns_limit_h_max 10
_diffrn_reflns_limit_h_min -10
_diffrn_reflns_limit_k_max 23
_diffrn_reflns_limit_k_min 0
_diffrn_reflns_limit_l_max 16
_diffrn_reflns_limit_l_min 0
_diffrn_reflns_number 4265
_diffrn_reflns_theta_full 21.00
_diffrn_reflns_theta_max 21.00
_diffrn_reflns_theta_min 3.03
_diffrn_standards_interval_count 100
_diffrn_standards_number 1
_exptl_absorpt_coefficient_mu 3.683
_exptl_absorpt_correction_T_max 1
_exptl_absorpt_correction_T_min 0.775
_exptl_absorpt_correction_type empirical
_exptl_crystal_colour white
_exptl_crystal_density_diffrn 1.585
_exptl_crystal_density_method 'not measured'
_exptl_crystal_description prismatic
_exptl_crystal_F_000 1816
_exptl_crystal_size_max 0.32
_exptl_crystal_size_mid 0.21
_exptl_crystal_size_min 0.11
_refine_diff_density_max 1.030
_refine_diff_density_min -0.599
_refine_diff_density_rms 0.125
_refine_ls_extinction_method none
_refine_ls_goodness_of_fit_ref 0.597
_refine_ls_hydrogen_treatment mixed
_refine_ls_matrix_type full
_refine_ls_number_parameters 302
_refine_ls_number_reflns 4092
_refine_ls_number_restraints 0
_refine_ls_restrained_S_all 0.597
_refine_ls_R_factor_all 0.1371
_refine_ls_R_factor_gt 0.0370
_refine_ls_shift/su_max 0.000
_refine_ls_shift/su_mean 0.000
_refine_ls_structure_factor_coef Fsqd
_refine_ls_weighting_details 'calc w=1/[\s^2^(Fo^2^)+(0.1000P)^2^+0.0000P] where P=(Fo^2^+2Fc^2^)/3'
_refine_ls_weighting_scheme calc
_refine_ls_wR_factor_gt 0.0822
_refine_ls_wR_factor_ref 0.1413
_reflns_number_gt 1965
_reflns_number_total 4092
_reflns_threshold_expression >2sigma(I)
_cod_data_source_file om049142isi20041108_121212.cif
_cod_data_source_block bor3hf
_cod_original_cell_volume 3823.2(18)
_cod_original_sg_symbol_H-M P21/c
_cod_database_code 4075697

loop_
_symmetry_equiv_pos_as_xyz
'x, y, z'
'-x, y+1/2, -z+1/2'
'-x, -y, -z'
'x, -y-1/2, z-1/2'

loop_
_atom_site_label
_atom_site_type_symbol
_atom_site_fract_x
_atom_site_fract_y
_atom_site_fract_z
_atom_site_U_iso_or_equiv
_atom_site_adp_type
_atom_site_occupancy
_atom_site_symmetry_multiplicity
_atom_site_calc_flag
_atom_site_refinement_flags
Ir1 Ir 0.09963(7) 0.38621(3) 0.71041(4) 0.0253(2) Uani 1 1 d .
H1 H 0.260(12) 0.389(6) 0.756(7) 0.030 Uiso 1 1 d .
Cl1 Cl -0.1175(4) 0.36725(19) 0.6248(3) 0.0355(12) Uani 1 1 d .
P1 P 0.0999(4) 0.3260(2) 0.8168(3) 0.0286(12) Uani 1 1 d .
P2 P 0.0236(5) 0.4752(2) 0.7524(3) 0.0298(13) Uani 1 1 d .
N1 N 0.1846(14) 0.2639(6) 0.6953(9) 0.036(4) Uani 1 1 d .
N2 N 0.1787(14) 0.2077(6) 0.8072(9) 0.035(4) Uani 1 1 d .
N3 N 0.1244(14) 0.4533(6) 0.6198(8) 0.032(4) Uani 1 1 d .
N4 N 0.0996(12) 0.5478(6) 0.6086(9) 0.026(4) Uani 1 1 d .
C1 C 0.1579(15) 0.2606(7) 0.7753(11) 0.022(4) Uani 1 1 d .
C2 C 0.2172(17) 0.1766(8) 0.7439(13) 0.045(6) Uani 1 1 d .
H2 H 0.2354 0.1376 0.7467 0.05(4) Uiso 1 1 calc R
C3 C 0.2260(16) 0.2114(7) 0.6729(13) 0.038(5) Uani 1 1 d .
H3 H 0.2538 0.2008 0.6223 0.05(4) Uiso 1 1 calc R
C4 C 0.1722(16) 0.3173(7) 0.6439(10) 0.026(5) Uani 1 1 d .
H4 H 0.1060 0.3096 0.5956 0.02(5) Uiso 1 1 calc R
C5 C 0.2974(17) 0.3293(8) 0.6098(11) 0.038(5) Uiso 1 1 d .
C6 C 0.2995(18) 0.3303(8) 0.5203(11) 0.046(5) Uiso 1 1 d .
H6 H 0.2225 0.3237 0.4842 0.10(3) Uiso 1 1 calc R
C7 C 0.4168(19) 0.3413(9) 0.4868(13) 0.059(6) Uiso 1 1 d .
H7 H 0.4149 0.3417 0.4287 0.10(3) Uiso 1 1 calc R
C8 C 0.530(2) 0.3510(8) 0.5347(12) 0.054(6) Uiso 1 1 d .
H8 H 0.6061 0.3591 0.5111 0.10(3) Uiso 1 1 calc R
C9 C 0.532(2) 0.3487(9) 0.6222(12) 0.056(6) Uiso 1 1 d .
H9 H 0.6105 0.3547 0.6568 0.10(3) Uiso 1 1 calc R
C10 C 0.4187(18) 0.3377(8) 0.6585(12) 0.047(5) Uiso 1 1 d .
H10 H 0.4240 0.3359 0.7167 0.10(3) Uiso 1 1 calc R
C11 C -0.0480(15) 0.3049(7) 0.8636(10) 0.026(4) Uiso 1 1 d .
C12 C -0.0386(18) 0.2681(7) 0.9319(11) 0.038(5) Uiso 1 1 d .
H12 H 0.0434 0.2553 0.9560 0.018(17) Uiso 1 1 calc R
C13 C -0.1501(17) 0.2502(8) 0.9644(12) 0.047(6) Uiso 1 1 d .
H13 H -0.1427 0.2259 1.0107 0.018(17) Uiso 1 1 calc R
C14 C -0.2695(19) 0.2682(8) 0.9289(11) 0.043(5) Uiso 1 1 d .
H14 H -0.3441 0.2557 0.9505 0.018(17) Uiso 1 1 calc R
C15 C -0.2820(19) 0.3048(8) 0.8607(11) 0.047(5) Uiso 1 1 d .
H15 H -0.3645 0.3178 0.8378 0.018(17) Uiso 1 1 calc R
C16 C -0.1690(17) 0.3225(8) 0.8260(12) 0.042(5) Uiso 1 1 d .
H16 H -0.1766 0.3457 0.7785 0.018(17) Uiso 1 1 calc R
C17 C 0.2142(16) 0.3448(7) 0.9099(10) 0.030(4) Uiso 1 1 d .
C18 C 0.1785(16) 0.3879(8) 0.9608(10) 0.038(4) Uiso 1 1 d .
H18 H 0.0957 0.4045 0.9500 0.08(3) Uiso 1 1 calc R
C19 C 0.2685(18) 0.4071(8) 1.0301(12) 0.049(6) Uiso 1 1 d .
H19 H 0.2472 0.4372 1.0637 0.08(3) Uiso 1 1 calc R
C20 C 0.3860(17) 0.3803(8) 1.0459(11) 0.047(5) Uiso 1 1 d .
H20 H 0.4444 0.3920 1.0919 0.08(3) Uiso 1 1 calc R
C21 C 0.422(2) 0.3367(10) 0.9969(14) 0.076(7) Uiso 1 1 d .
H21 H 0.5042 0.3196 1.0095 0.08(3) Uiso 1 1 calc R
C22 C 0.3353(18) 0.3179(8) 0.9273(12) 0.050(6) Uiso 1 1 d .
H22 H 0.3584 0.2881 0.8937 0.08(3) Uiso 1 1 calc R
C23 C 0.0777(15) 0.4994(8) 0.6554(11) 0.028(5) Uani 1 1 d .
C24 C 0.1623(17) 0.5275(9) 0.5419(12) 0.041(5) Uani 1 1 d .
H24 H 0.1903 0.5503 0.5002 0.14(8) Uiso 1 1 calc R
C25 C 0.1759(19) 0.4698(9) 0.5472(11) 0.041(5) Uani 1 1 d .
H25 H 0.2122 0.4460 0.5100 0.14(8) Uiso 1 1 calc R
C26 C 0.0739(18) 0.6062(8) 0.6304(11) 0.046(5) Uani 1 1 d .
H26A H -0.0040 0.6073 0.6585 0.06(4) Uiso 1 1 calc R
H26B H 0.0563 0.6287 0.5794 0.06(4) Uiso 1 1 calc R
C27 C 0.1877(17) 0.6332(7) 0.6873(11) 0.040(5) Uiso 1 1 d .
C28 C 0.3173(18) 0.6203(9) 0.6807(11) 0.053(5) Uiso 1 1 d .
H28 H 0.3384 0.5920 0.6440 0.10(4) Uiso 1 1 calc R
C29 C 0.413(2) 0.6500(9) 0.7290(13) 0.062(6) Uiso 1 1 d .
H29 H 0.5003 0.6416 0.7237 0.10(4) Uiso 1 1 calc R
C30 C 0.388(2) 0.6928(8) 0.7867(13) 0.051(5) Uiso 1 1 d .
H30 H 0.4560 0.7129 0.8176 0.10(4) Uiso 1 1 calc R
C31 C 0.259(2) 0.7038(9) 0.7957(13) 0.056(6) Uiso 1 1 d .
H31 H 0.2380 0.7304 0.8349 0.10(4) Uiso 1 1 calc R
C32 C 0.160(2) 0.6743(9) 0.7449(12) 0.059(6) Uiso 1 1 d .
H32 H 0.0728 0.6826 0.7498 0.10(4) Uiso 1 1 calc R
C33 C -0.1485(17) 0.4906(8) 0.7489(11) 0.035(5) Uiso 1 1 d .
C34 C -0.2198(19) 0.5132(8) 0.6786(12) 0.050(6) Uiso 1 1 d .
H34 H -0.1775 0.5255 0.6341 0.06(2) Uiso 1 1 calc R
C35 C -0.3599(19) 0.5179(9) 0.6735(13) 0.057(6) Uiso 1 1 d .
H35 H -0.4091 0.5337 0.6264 0.06(2) Uiso 1 1 calc R
C36 C -0.419(2) 0.4989(9) 0.7387(13) 0.067(7) Uiso 1 1 d .
H36 H -0.5095 0.5012 0.7357 0.06(2) Uiso 1 1 calc R
C37 C -0.349(2) 0.4765(9) 0.8084(14) 0.062(6) Uiso 1 1 d .
H37 H -0.3907 0.4641 0.8530 0.06(2) Uiso 1 1 calc R
C38 C -0.2132(18) 0.4721(8) 0.8127(12) 0.035(5) Uiso 1 1 d .
H38 H -0.1655 0.4562 0.8602 0.06(2) Uiso 1 1 calc R
C39 C 0.1061(17) 0.5216(8) 0.8345(11) 0.035(5) Uiso 1 1 d .
C40 C 0.2353(18) 0.5072(8) 0.8635(12) 0.043(5) Uiso 1 1 d .
H40 H 0.2751 0.4759 0.8415 0.19(6) Uiso 1 1 calc R
C41 C 0.305(2) 0.5411(10) 0.9267(14) 0.070(7) Uiso 1 1 d .
H41 H 0.3921 0.5331 0.9458 0.19(6) Uiso 1 1 calc R
C42 C 0.243(2) 0.5859(9) 0.9603(13) 0.064(6) Uiso 1 1 d .
H42 H 0.2894 0.6074 1.0032 0.19(6) Uiso 1 1 calc R
C43 C 0.116(2) 0.5998(10) 0.9324(13) 0.072(7) Uiso 1 1 d .
H43 H 0.0780 0.6311 0.9556 0.19(6) Uiso 1 1 calc R
C44 C 0.041(2) 0.5671(9) 0.8685(12) 0.054(6) Uiso 1 1 d .
H44 H -0.0461 0.5755 0.8501 0.19(6) Uiso 1 1 calc R

loop_
_atom_site_aniso_label
_atom_site_aniso_U_11
_atom_site_aniso_U_22
_atom_site_aniso_U_33
_atom_site_aniso_U_23
_atom_site_aniso_U_13
_atom_site_aniso_U_12
Ir1 0.0250(4) 0.0253(4) 0.0259(4) -0.0010(5) 0.0040(3) -0.0004(5)
Cl1 0.027(3) 0.046(3) 0.031(3) 0.000(2) -0.004(2) 0.001(2)
P1 0.027(3) 0.028(3) 0.031(3) 0.000(2) 0.002(2) 0.000(2)
P2 0.035(3) 0.030(3) 0.025(3) -0.004(2) 0.005(2) 0.000(2)
N1 0.041(10) 0.025(10) 0.037(11) -0.003(8) -0.009(8) 0.005(8)
N2 0.055(11) 0.023(10) 0.024(9) -0.001(8) -0.005(8) -0.002(8)
N3 0.049(10) 0.031(10) 0.014(9) 0.009(8) -0.003(8) 0.003(8)
N4 0.015(8) 0.034(10) 0.033(9) 0.015(8) 0.014(7) 0.000(7)
C1 0.017(10) 0.024(12) 0.025(11) 0.003(9) -0.002(8) -0.008(8)
C2 0.039(13) 0.018(12) 0.080(17) -0.015(13) 0.011(12) 0.005(10)
C3 0.035(12) 0.017(12) 0.068(15) -0.012(11) 0.033(11) 0.006(9)
C4 0.034(11) 0.025(12) 0.019(11) -0.014(9) 0.002(9) 0.005(9)
C23 0.015(10) 0.030(12) 0.039(12) -0.006(11) -0.002(9) -0.010(9)
C24 0.028(12) 0.044(15) 0.047(14) -0.007(12) -0.006(10) -0.010(10)
C25 0.068(15) 0.042(14) 0.016(11) 0.008(10) 0.018(10) -0.009(11)
C26 0.057(13) 0.020(12) 0.054(13) 0.011(11) -0.019(10) 0.002(11)

loop_
_atom_type_symbol
_atom_type_description
_atom_type_scat_dispersion_real
_atom_type_scat_dispersion_imag
_atom_type_scat_source
C C 0.0033 0.0016 'International Tables Vol C Tables 4.2.6.8 and 6.1.1.4'
H H 0.0000 0.0000 'International Tables Vol C Tables 4.2.6.8 and 6.1.1.4'
N N 0.0061 0.0033 'International Tables Vol C Tables 4.2.6.8 and 6.1.1.4'
P P 0.1023 0.0942 'International Tables Vol C Tables 4.2.6.8 and 6.1.1.4'
Cl Cl 0.1484 0.1585 'International Tables Vol C Tables 4.2.6.8 and 6.1.1.4'
Ir Ir -1.4442 7.9887 'International Tables Vol C Tables 4.2.6.8 and 6.1.1.4'

loop_
_geom_angle_atom_site_label_1
_geom_angle_atom_site_label_2
_geom_angle_atom_site_label_3
_geom_angle
C4 Ir1 N3 97.4(6)
C4 Ir1 P1 86.7(5)
N3 Ir1 P1 170.3(4)
C4 Ir1 P2 165.5(5)
N3 Ir1 P2 68.2(4)
P1 Ir1 P2 107.83(17)
C4 Ir1 Cl1 86.4(5)
N3 Ir1 Cl1 86.2(4)
P1 Ir1 Cl1 102.86(16)
P2 Ir1 Cl1 90.45(15)
C4 Ir1 H1 82(4)
N3 Ir1 H1 94(4)
P1 Ir1 H1 78(4)
P2 Ir1 H1 101(5)
Cl1 Ir1 H1 168(4)
C1 P1 C17 107.3(8)
C1 P1 C11 104.8(8)
C17 P1 C11 101.9(7)
C1 P1 Ir1 102.7(6)
C17 P1 Ir1 114.5(6)
C11 P1 Ir1 124.5(6)
C23 P2 C33 108.8(8)
C23 P2 C39 105.6(8)
C33 P2 C39 105.4(8)
C23 P2 Ir1 83.0(6)
C33 P2 Ir1 122.0(6)
C39 P2 Ir1 126.2(6)
C1 N1 C3 108.0(15)
C1 N1 C4 124.1(15)
C3 N1 C4 127.9(16)
C1 N2 C2 104.7(15)
C23 N3 C25 109.4(15)
C23 N3 Ir1 102.3(11)
C25 N3 Ir1 148.0(13)
C23 N4 C24 105.1(15)
C23 N4 C26 126.1(15)
C24 N4 C26 128.5(16)
N1 C1 N2 111.9(15)
N1 C1 P1 115.0(13)
N2 C1 P1 133.1(14)
N2 C2 C3 110.9(16)
N2 C2 H2 124.5
C3 C2 H2 124.5
N1 C3 C2 104.4(16)
N1 C3 H3 127.8
C2 C3 H3 127.8
C5 C4 N1 110.2(14)
C5 C4 Ir1 114.9(11)
N1 C4 Ir1 111.5(10)
C5 C4 H4 106.6
N1 C4 H4 106.6
Ir1 C4 H4 106.6
C10 C5 C6 115.3(17)
C10 C5 C4 124.8(17)
C6 C5 C4 119.8(16)
C7 C6 C5 120.7(18)
C7 C6 H6 119.6
C5 C6 H6 119.6
C8 C7 C6 123(2)
C8 C7 H7 118.6
C6 C7 H7 118.6
C7 C8 C9 118(2)
C7 C8 H8 121.1
C9 C8 H8 121.1
C10 C9 C8 122(2)
C10 C9 H9 119.1
C8 C9 H9 119.1
C5 C10 C9 121.7(18)
C5 C10 H10 119.2
C9 C10 H10 119.2
C12 C11 C16 119.9(17)
C12 C11 P1 120.8(13)
C16 C11 P1 119.2(14)
C11 C12 C13 120.7(18)
C11 C12 H12 119.7
C13 C12 H12 119.7
C14 C13 C12 120(2)
C14 C13 H13 120.1
C12 C13 H13 120.1
C13 C14 C15 121(2)
C13 C14 H14 119.6
C15 C14 H14 119.6
C14 C15 C16 119.8(19)
C14 C15 H15 120.1
C16 C15 H15 120.1
C11 C16 C15 118.8(18)
C11 C16 H16 120.6
C15 C16 H16 120.6
C18 C17 C22 120.8(17)
C18 C17 P1 117.8(13)
C22 C17 P1 121.3(14)
C17 C18 C19 119.8(17)
C17 C18 H18 120.1
C19 C18 H18 120.1
C20 C19 C18 118.2(18)
C20 C19 H19 120.9
C18 C19 H19 120.9
C21 C20 C19 123(2)
C21 C20 H20 118.6
C19 C20 H20 118.6
C20 C21 C22 120(2)
C20 C21 H21 120.1
C22 C21 H21 120.1
C17 C22 C21 118.5(19)
C17 C22 H22 120.7
C21 C22 H22 120.7
N3 C23 N4 109.3(15)
N3 C23 P2 106.5(13)
N4 C23 P2 143.8(14)
C25 C24 N4 110.0(17)
C25 C24 H24 125.0
N4 C24 H24 125.0
C24 C25 N3 106.2(17)
C24 C25 H25 126.9
N3 C25 H25 126.9
N4 C26 C27 112.7(15)
N4 C26 H26A 109.1
C27 C26 H26A 109.1
N4 C26 H26B 109.1
C27 C26 H26B 109.1
H26A C26 H26B 107.8
C32 C27 C28 119.0(18)
C32 C27 C26 118.4(17)
C28 C27 C26 122.4(17)
C29 C28 C27 119(2)
C29 C28 H28 120.7
C27 C28 H28 120.7
C28 C29 C30 123(2)
C28 C29 H29 118.3
C30 C29 H29 118.3
C31 C30 C29 118(2)
C31 C30 H30 121.1
C29 C30 H30 121.1
C30 C31 C32 119(2)
C30 C31 H31 120.5
C32 C31 H31 120.5
C27 C32 C31 122(2)
C27 C32 H32 119.0
C31 C32 H32 119.0
C38 C33 C34 118.7(18)
C38 C33 P2 119.2(14)
C34 C33 P2 121.4(15)
C33 C34 C35 120.0(19)
C33 C34 H34 120.0
C35 C34 H34 120.0
C36 C35 C34 119(2)
C36 C35 H35 120.7
C34 C35 H35 120.7
C37 C36 C35 122(2)
C37 C36 H36 119.2
C35 C36 H36 119.2
C36 C37 C38 119(2)
C36 C37 H37 120.3
C38 C37 H37 120.3
C33 C38 C37 121.7(19)
C33 C38 H38 119.1
C37 C38 H38 119.1
C40 C39 C44 122.3(18)
C40 C39 P2 115.6(14)
C44 C39 P2 122.1(14)
C39 C40 C41 118.6(19)
C39 C40 H40 120.7
C41 C40 H40 120.7
C42 C41 C40 120(2)
C42 C41 H41 120.1
C40 C41 H41 120.1
C43 C42 C41 122(2)
C43 C42 H42 119.2
C41 C42 H42 119.2
C42 C43 C44 121(2)
C42 C43 H43 119.5
C44 C43 H43 119.5
C39 C44 C43 116.6(19)
C39 C44 H44 121.7
C43 C44 H44 121.7

loop_
_geom_bond_atom_site_label_1
_geom_bond_atom_site_label_2
_geom_bond_distance
Ir1 C4 2.120(15)
Ir1 N3 2.176(13)
Ir1 P1 2.212(5)
Ir1 P2 2.349(5)
Ir1 Cl1 2.503(4)
Ir1 H1 1.71(12)
P1 C1 1.799(17)
P1 C17 1.830(16)
P1 C11 1.850(17)
P2 C23 1.813(18)
P2 C33 1.800(18)
P2 C39 1.826(18)
N1 C1 1.35(2)
N1 C3 1.36(2)
N1 C4 1.49(2)
N2 C1 1.34(2)
N2 C2 1.35(2)
N3 C23 1.34(2)
N3 C25 1.40(2)
N4 C23 1.39(2)
N4 C24 1.40(2)
N4 C26 1.44(2)
C2 C3 1.41(2)
C2 H2 0.9300
C3 H3 0.9300
C4 C5 1.49(2)
C4 H4 0.9800
C5 C10 1.40(2)
C5 C6 1.44(2)
C6 C7 1.41(2)
C6 H6 0.9300
C7 C8 1.33(2)
C7 H7 0.9300
C8 C9 1.40(2)
C8 H8 0.9300
C9 C10 1.39(2)
C9 H9 0.9300
C10 H10 0.9300
C11 C12 1.39(2)
C11 C16 1.37(2)
C12 C13 1.39(2)
C12 H12 0.9300
C13 C14 1.35(2)
C13 H13 0.9300
C14 C15 1.38(2)
C14 H14 0.9300
C15 C16 1.42(2)
C15 H15 0.9300
C16 H16 0.9300
C17 C18 1.38(2)
C17 C22 1.39(2)
C18 C19 1.42(2)
C18 H18 0.9300
C19 C20 1.36(2)
C19 H19 0.9300
C20 C21 1.37(3)
C20 H20 0.9300
C21 C22 1.41(3)
C21 H21 0.9300
C22 H22 0.9300
C24 C25 1.36(2)
C24 H24 0.9300
C25 H25 0.9300
C26 C27 1.52(2)
C26 H26A 0.9700
C26 H26B 0.9700
C27 C32 1.39(2)
C27 C28 1.38(2)
C28 C29 1.36(2)
C28 H28 0.9300
C29 C30 1.41(2)
C29 H29 0.9300
C30 C31 1.38(2)
C30 H30 0.9300
C31 C32 1.40(2)
C31 H31 0.9300
C32 H32 0.9300
C33 C38 1.36(2)
C33 C34 1.37(2)
C34 C35 1.44(2)
C34 H34 0.9300
C35 C36 1.35(2)
C35 H35 0.9300
C36 C37 1.35(3)
C36 H36 0.9300
C37 C38 1.39(2)
C37 H37 0.9300
C38 H38 0.9300
C39 C40 1.39(2)
C39 C44 1.40(2)
C40 C41 1.41(3)
C40 H40 0.9300
C41 C42 1.37(3)
C41 H41 0.9300
C42 C43 1.36(3)
C42 H42 0.9300
C43 C44 1.42(3)
C43 H43 0.9300
C44 H44 0.9300
